data_2310326
loop_
_publ_author_name
'Ferrari, E. S.'
'Roberts, K. J.'
'Thomson, G. B.'
'Gale, J. D.'
'Catlow, C. R. A.'

_publ_section_title
;
 Interatomic potential parameters for potassium tetrachlorozincate and
 their application to modelling its phase transformations
;
_journal_issue 3
_journal_name_full 'Acta Crystallographica Section A'
_journal_page_first 264
_journal_page_last 271
_journal_paper_doi 10.1107/S0108767300017955
_journal_volume 57
_journal_year 2001
_chemical_formula_sum 'Cl4 K2 Zn'
_chemical_name_systematic 'K2 (Zn Cl4)'
_space_group_IT_number 62
_symmetry_space_group_name_Hall '-P 2c 2n'
_symmetry_space_group_name_H-M 'P n a m'
_cell_angle_alpha 90
_cell_angle_beta 90
_cell_angle_gamma 90
_cell_formula_units_Z 4
_cell_length_a 9.046
_cell_length_b 12.579
_cell_length_c 6.882
_cell_volume 783.100
_citation_journal_id_ASTM ACACEQ
_cod_data_source_file Ferrari_ACACEQ_2001_867.cif
_cod_data_source_block Cl4K2Zn1
_cod_original_cell_volume 783.1002
_cod_original_sg_symbol_Hall '-P 2ac 2n (-x,z,y)'
_cod_original_formula_sum 'Cl4 K2 Zn1'
_cod_database_code 2310326

loop_
_symmetry_equiv_pos_as_xyz
x,y,z
-x+1/2,y+1/2,-z
x+1/2,-y+1/2,-z+1/2
-x,-y,z+1/2
-x,-y,-z
x-1/2,-y-1/2,z
-x-1/2,y-1/2,z-1/2
x,y,-z-1/2

loop_
_atom_site_label
_atom_site_type_symbol
_atom_site_fract_x
_atom_site_fract_y
_atom_site_fract_z
_atom_site_occupancy
_atom_site_U_iso_or_equiv
Zn1 Zn+2 0.2273 0.4265 0.75 1 0.0
Cl3 Cl-1 0.3263 0.3495 0.0113 1 0.0
K1 K+1 0.6303 0.4173 0.75 1 0.0
Cl1 Cl-1 -0.0228 0.4203 0.75 1 0.0
K2 K+1 0.4824 0.8178 0.75 1 0.0
Cl2 Cl-1 0.3166 0.5927 0.75 1 0.0
